data_4129870
loop_
_publ_author_name
'Frost, James R.'
'Cheong, Choon Boon'
'Akhtar, Wasim M.'
'Caputo, Dimitri F. J.'
'Stevenson, Neil G.'
'Donohoe, Timothy J.'

_publ_section_title
;
 Strategic Application and Transformation of ortho-Disubstituted Phenyl
 and Cyclopropyl Ketones To Expand the Scope of Hydrogen Borrowing
 Catalysis.
;
_journal_issue 50
_journal_name_full 'Journal of the American Chemical Society'
_journal_page_first 15664
_journal_page_last 15667
_journal_paper_doi 10.1021/jacs.5b11196
_journal_volume 137
_journal_year 2015
_chemical_formula_moiety 'C22 H24 O1'
_chemical_formula_sum 'C22 H24 O'
_chemical_formula_weight 304.43
_chemical_melting_point ?
_space_group_IT_number 14
_space_group_name_Hall '-P 2ybc'
_space_group_name_H-M_alt 'P 1 21/c 1'
_symmetry_cell_setting monoclinic
_symmetry_space_group_name_Hall '-P 2ybc'
_symmetry_space_group_name_H-M 'P 1 21/c 1'
_atom_sites_solution_hydrogens difmap
_atom_sites_solution_primary other
_audit_creation_date 2015-11-30
_audit_creation_method CRYSTALS_ver_14.61_build_5555
_cell_angle_alpha 90
_cell_angle_beta 98.1734(13)
_cell_angle_gamma 90
_cell_formula_units_Z 4
_cell_length_a 8.7546(2)
_cell_length_b 16.0425(5)
_cell_length_c 12.9888(4)
_cell_measurement_reflns_used 4249
_cell_measurement_temperature 150
_cell_measurement_theta_max 27
_cell_measurement_theta_min 5
_cell_volume 1805.69(9)
_computing_cell_refinement 'DENZO/SCALEPACK (Otwinowski & Minor, 1997)'
_computing_data_collection 'COLLECT (Nonius, 2001).'
_computing_data_reduction 'DENZO/SCALEPACK (Otwinowski & Minor, 1997)'
_computing_molecular_graphics 'CAMERON (Watkin et al., 1996)'
_computing_publication_material 'CRYSTALS (Betteridge et al., 2003)'
_computing_structure_refinement 'CRYSTALS (Betteridge et al., 2003)'
_computing_structure_solution 'Superflip (Palatinus & Chapuis, 2007)'
_diffrn_ambient_pressure 101
_diffrn_ambient_temperature 150
_diffrn_measured_fraction_theta_full 0.993
_diffrn_measured_fraction_theta_max 0.990
_diffrn_measurement_device Area
_diffrn_measurement_device_type 'Nonius KappaCCD'
_diffrn_measurement_method \w
_diffrn_radiation_monochromator graphite
_diffrn_radiation_type 'Mo K\a'
_diffrn_radiation_wavelength 0.71073
_diffrn_reflns_av_R_equivalents 0.040
_diffrn_reflns_limit_h_max 11
_diffrn_reflns_limit_h_min -11
_diffrn_reflns_limit_k_max 20
_diffrn_reflns_limit_k_min -20
_diffrn_reflns_limit_l_max 16
_diffrn_reflns_limit_l_min -16
_diffrn_reflns_number 33810
_diffrn_reflns_theta_full 26.715
_diffrn_reflns_theta_max 27.542
_diffrn_reflns_theta_min 5.158
_diffrn_standards_number 0
_exptl_absorpt_coefficient_mu 0.067
_exptl_absorpt_correction_T_max 0.99
_exptl_absorpt_correction_T_min 0.91
_exptl_absorpt_correction_type multi-scan
_exptl_absorpt_process_details 'DENZO/SCALEPACK (Otwinowski & Minor, 1997)'
_exptl_crystal_colour clear_pale_colourless
_exptl_crystal_density_diffrn 1.120
_exptl_crystal_density_meas ?
_exptl_crystal_density_method 'not measured'
_exptl_crystal_description block
_exptl_crystal_F_000 656
_exptl_crystal_size_max 0.20
_exptl_crystal_size_mid 0.20
_exptl_crystal_size_min 0.20
_refine_diff_density_max 0.23
_refine_diff_density_min -0.28
_refine_ls_extinction_method None
_refine_ls_goodness_of_fit_ref 1.0155
_refine_ls_hydrogen_treatment constr
_refine_ls_matrix_type full
_refine_ls_number_parameters 208
_refine_ls_number_reflns 2704
_refine_ls_number_restraints 0
_refine_ls_R_factor_all 0.0627
_refine_ls_R_factor_gt 0.0498
_refine_ls_shift/su_max 0.0002378
_refine_ls_shift/su_mean 0.0000350
_refine_ls_structure_factor_coef Fsqd
_refine_ls_weighting_details
;
 Method, part 1, Chebychev polynomial, (Watkin, 1994, Prince, 1982) 
 [weight] = 1.0/[A~0~*T~0~(x)+A~1~*T~1~(x) ... +A~n-1~]*T~n-1~(x)] 
 where A~i~ are the Chebychev coefficients listed below and x= Fcalc/Fmax 
 Method = Robust Weighting (Prince, 1982) 
 W = [weight] * [1-(deltaF/6*sigmaF)^2^]^2^ 
 A~i~ are: 
 38.3 60.2 30.7 8.16 
;
_refine_ls_weighting_scheme calc
_refine_ls_wR_factor_all 0.1364
_refine_ls_wR_factor_gt 0.1239
_refine_ls_wR_factor_ref 0.1362
_reflns_limit_h_max 11
_reflns_limit_h_min -11
_reflns_limit_k_max 20
_reflns_limit_k_min 0
_reflns_limit_l_max 16
_reflns_limit_l_min 0
_reflns_number_gt 2212
_reflns_number_total 4121
_reflns_threshold_expression I>2.0\s(I)
_oxford_diffrn_Wilson_B_factor 3.07
_oxford_diffrn_Wilson_scale 2.73
_oxford_refine_ls_r_factor_ref 0.0626
_oxford_refine_ls_scale 0.642(3)
_oxford_reflns_number_all 2706
_oxford_reflns_threshold_expression_ref I>-3.0\s(I)
_oxford_structure_analysis_title 059tjd15
_cod_data_source_file ja5b11196_si_002.cif
_cod_data_source_block S14
_cod_depositor_comments
;
The following automatic conversions were performed:

data item '_chemical_melting_point' value 'not measured' was changed
to '?' -- the value is undefined or not given.

data item '_atom_sites_solution_primary' value 'Other' was changed to
'other' in accordance with the
/home/saulius/struct/COD-crude-data/automatic-downloads/DataCite-retrospective/ACS/depositions/lib/dictionaries/cif_core.dic
dictionary named 'cif_core.dic' version 2.4.2 last updated on
2011-04-26.

data item '_exptl_crystal_density_meas' value 'not measured' was
changed to '?' -- the value is perceived as not measured.

Automatic conversion script
Id: cif_fix_values 6909 2019-04-08 15:41:33Z antanas 
;
_cod_original_sg_symbol_H-M 'P 21/c '
_cod_original_formula_sum 'C22 H24 O1'
_cod_database_code 4129870

loop_
_symmetry_equiv_pos_as_xyz
x,y,z
-x,-y,-z
x,-y+1/2,z+1/2
-x,y+1/2,-z+1/2

loop_
_atom_site_label
_atom_site_type_symbol
_atom_site_fract_x
_atom_site_fract_y
_atom_site_fract_z
_atom_site_U_iso_or_equiv
_atom_site_occupancy
_atom_site_adp_type
_atom_site_refinement_flags_posn
O1 O 0.73192(15) 0.37456(8) 0.72654(11) 0.0511 1.0000 Uani .
C2 C 0.6156(2) 0.33694(10) 0.74174(12) 0.0366 1.0000 Uani .
C3 C 0.60859(19) 0.24485(11) 0.73743(12) 0.0362 1.0000 Uani .
C4 C 0.7602(2) 0.20086(11) 0.73198(14) 0.0403 1.0000 Uani .
C5 C 0.8629(2) 0.20300(10) 0.83567(14) 0.0379 1.0000 Uani .
C6 C 0.9941(2) 0.25247(12) 0.85216(15) 0.0454 1.0000 Uani .
C7 C 1.0847(2) 0.25538(13) 0.94905(16) 0.0531 1.0000 Uani .
C8 C 1.0443(2) 0.20921(13) 1.03055(16) 0.0520 1.0000 Uani .
C9 C 0.9143(2) 0.16007(12) 1.01595(15) 0.0504 1.0000 Uani .
C10 C 0.8246(2) 0.15707(12) 0.91939(15) 0.0454 1.0000 Uani .
C11 C 0.4730(2) 0.20617(10) 0.74096(13) 0.0373 1.0000 Uani .
C12 C 0.4403(2) 0.11694(10) 0.73810(14) 0.0396 1.0000 Uani .
C13 C 0.3131(2) 0.08644(11) 0.79652(14) 0.0442 1.0000 Uani .
C14 C 0.2866(2) 0.08818(11) 0.68173(13) 0.0420 1.0000 Uani .
C15 C 0.47667(19) 0.38376(9) 0.76681(13) 0.0339 1.0000 Uani .
C16 C 0.4564(2) 0.39396(10) 0.87110(13) 0.0390 1.0000 Uani .
C17 C 0.5743(3) 0.36117(13) 0.95777(15) 0.0554 1.0000 Uani .
C18 C 0.3245(2) 0.43429(11) 0.89296(15) 0.0469 1.0000 Uani .
C19 C 0.2116(2) 0.46231(11) 0.81560(17) 0.0496 1.0000 Uani .
C20 C 0.0647(3) 0.50112(15) 0.8413(2) 0.0758 1.0000 Uani .
C21 C 0.2355(2) 0.45271(11) 0.71268(16) 0.0474 1.0000 Uani .
C22 C 0.3672(2) 0.41444(10) 0.68698(13) 0.0390 1.0000 Uani .
C23 C 0.3917(3) 0.40623(13) 0.57471(14) 0.0542 1.0000 Uani .
H42 H 0.8146 0.2286 0.6816 0.0491 1.0000 Uiso R
H41 H 0.7391 0.1431 0.7099 0.0466 1.0000 Uiso R
H61 H 1.0212 0.2856 0.7960 0.0548 1.0000 Uiso R
H71 H 1.1760 0.2889 0.9582 0.0632 1.0000 Uiso R
H81 H 1.1059 0.2107 1.0965 0.0621 1.0000 Uiso R
H91 H 0.8852 0.1290 1.0712 0.0608 1.0000 Uiso R
H101 H 0.7358 0.1239 0.9085 0.0529 1.0000 Uiso R
H111 H 0.3849 0.2406 0.7445 0.0437 1.0000 Uiso R
H121 H 0.5260 0.0799 0.7374 0.0478 1.0000 Uiso R
H132 H 0.2643 0.1282 0.8360 0.0535 1.0000 Uiso R
H131 H 0.3266 0.0328 0.8293 0.0528 1.0000 Uiso R
H141 H 0.2150 0.1309 0.6459 0.0495 1.0000 Uiso R
H142 H 0.2822 0.0358 0.6427 0.0494 1.0000 Uiso R
H172 H 0.5581 0.3837 1.0230 0.0839 1.0000 Uiso R
H171 H 0.6798 0.3771 0.9483 0.0846 1.0000 Uiso R
H173 H 0.5702 0.3008 0.9626 0.0845 1.0000 Uiso R
H181 H 0.3129 0.4435 0.9639 0.0564 1.0000 Uiso R
H201 H 0.0256 0.5383 0.7860 0.1143 1.0000 Uiso R
H203 H 0.0834 0.5344 0.9029 0.1145 1.0000 Uiso R
H202 H -0.0134 0.4608 0.8445 0.1133 1.0000 Uiso R
H211 H 0.1586 0.4719 0.6595 0.0572 1.0000 Uiso R
H233 H 0.4033 0.3491 0.5571 0.0815 1.0000 Uiso R
H232 H 0.4847 0.4371 0.5641 0.0820 1.0000 Uiso R
H231 H 0.3016 0.4268 0.5309 0.0823 1.0000 Uiso R

loop_
_atom_site_aniso_label
_atom_site_aniso_U_11
_atom_site_aniso_U_22
_atom_site_aniso_U_33
_atom_site_aniso_U_23
_atom_site_aniso_U_13
_atom_site_aniso_U_12
O1 0.0486(8) 0.0390(7) 0.0689(9) -0.0030(6) 0.0198(7) -0.0045(6)
C2 0.0413(10) 0.0362(9) 0.0326(9) -0.0018(7) 0.0065(7) -0.0032(7)
C3 0.0382(9) 0.0364(9) 0.0336(8) -0.0028(7) 0.0039(7) 0.0014(7)
C4 0.0427(10) 0.0375(9) 0.0416(10) -0.0044(7) 0.0087(8) 0.0009(7)
C5 0.0392(9) 0.0331(9) 0.0428(10) -0.0027(7) 0.0100(8) 0.0045(7)
C6 0.0434(10) 0.0449(10) 0.0487(11) 0.0017(8) 0.0089(8) -0.0003(8)
C7 0.0452(11) 0.0552(12) 0.0573(12) -0.0040(9) 0.0017(9) -0.0085(9)
C8 0.0531(12) 0.0567(12) 0.0440(11) -0.0042(8) -0.0009(9) 0.0055(9)
C9 0.0580(12) 0.0503(11) 0.0444(10) 0.0066(9) 0.0120(9) 0.0076(10)
C10 0.0439(10) 0.0412(10) 0.0520(11) 0.0015(8) 0.0100(8) -0.0016(8)
C11 0.0403(10) 0.0352(9) 0.0357(9) -0.0023(7) 0.0031(7) 0.0014(7)
C12 0.0425(10) 0.0345(9) 0.0416(10) -0.0006(7) 0.0049(8) 0.0012(7)
C13 0.0568(11) 0.0371(9) 0.0396(10) 0.0031(7) 0.0102(8) -0.0024(8)
C14 0.0466(11) 0.0402(9) 0.0384(10) -0.0008(7) 0.0029(8) -0.0075(8)
C15 0.0378(9) 0.0280(8) 0.0357(10) 0.0002(6) 0.0044(7) -0.0033(7)
C16 0.0512(10) 0.0317(9) 0.0345(9) -0.0003(6) 0.0076(8) -0.0028(7)
C17 0.0741(14) 0.0554(12) 0.0347(10) 0.0026(8) 0.0009(10) 0.0031(10)
C18 0.0568(12) 0.0392(10) 0.0484(11) -0.0048(8) 0.0203(9) -0.0046(9)
C19 0.0442(11) 0.0359(9) 0.0718(13) -0.0031(9) 0.0187(10) -0.0036(8)
C20 0.0495(12) 0.0564(13) 0.128(2) -0.0107(14) 0.0340(13) 0.0017(11)
C21 0.0382(10) 0.0374(10) 0.0636(13) 0.0062(9) -0.0031(9) -0.0048(8)
C22 0.0443(10) 0.0337(9) 0.0376(9) 0.0025(7) 0.0007(8) -0.0085(7)
C23 0.0627(13) 0.0618(12) 0.0352(10) 0.0059(9) -0.0028(9) -0.0106(10)

loop_
_atom_type_symbol
_atom_type_scat_dispersion_real
_atom_type_scat_dispersion_imag
_atom_type_scat_Cromer_Mann_a1
_atom_type_scat_Cromer_Mann_b1
_atom_type_scat_Cromer_Mann_a2
_atom_type_scat_Cromer_Mann_b2
_atom_type_scat_Cromer_Mann_a3
_atom_type_scat_Cromer_Mann_b3
_atom_type_scat_Cromer_Mann_a4
_atom_type_scat_Cromer_Mann_b4
_atom_type_scat_Cromer_Mann_c
_atom_type_scat_source
C 0.0033 0.0016 2.3100 20.8439 1.0200 10.2075 1.5886 0.5687 0.8650 51.6512 0.2156 'International Tables Vol C 4.2.6.8 and 6.1.1.4'
H 0.0000 0.0000 0.4930 10.5109 0.3229 26.1257 0.1402 3.1424 0.0408 57.7998 0.0030 'International Tables Vol C 4.2.6.8 and 6.1.1.4'
O 0.0106 0.0060 3.0485 13.2771 2.2868 5.7011 1.5463 0.3239 0.8670 32.9089 0.2508 'International Tables Vol C 4.2.6.8 and 6.1.1.4'

loop_
_geom_angle_atom_site_label_1
_geom_angle_atom_site_label_2
_geom_angle_atom_site_label_3
_geom_angle
_geom_angle_publ_flag
O1 C2 C3 121.15(15) yes
O1 C2 C15 120.38(15) yes
C3 C2 C15 118.46(14) yes
C2 C3 C4 115.82(14) yes
C2 C3 C11 119.41(15) yes
C4 C3 C11 124.75(16) yes
C3 C4 C5 111.26(14) yes
C3 C4 H42 109.6 no
C5 C4 H42 107.7 no
C3 C4 H41 108.9 no
C5 C4 H41 110.2 no
H42 C4 H41 109.1 no
C4 C5 C6 121.72(16) yes
C4 C5 C10 120.37(16) yes
C6 C5 C10 117.87(17) yes
C5 C6 C7 120.83(18) yes
C5 C6 H61 119.2 no
C7 C6 H61 119.9 no
C6 C7 C8 120.11(18) yes
C6 C7 H71 119.3 no
C8 C7 H71 120.5 no
C7 C8 C9 119.98(19) yes
C7 C8 H81 120.4 no
C9 C8 H81 119.6 no
C8 C9 C10 119.80(19) yes
C8 C9 H91 120.6 no
C10 C9 H91 119.6 no
C5 C10 C9 121.42(18) yes
C5 C10 H101 118.0 no
C9 C10 H101 120.6 no
C3 C11 C12 128.47(16) yes
C3 C11 H111 117.2 no
C12 C11 H111 114.4 no
C11 C12 C13 117.36(16) yes
C11 C12 C14 118.05(15) yes
C13 C12 C14 58.43(12) yes
C11 C12 H121 117.2 no
C13 C12 H121 115.9 no
C14 C12 H121 116.9 no
C12 C13 C14 60.61(12) yes
C12 C13 H132 116.7 no
C14 C13 H132 119.9 no
C12 C13 H131 117.3 no
C14 C13 H131 117.1 no
H132 C13 H131 114.6 no
C12 C14 C13 60.95(12) yes
C12 C14 H141 118.3 no
C13 C14 H141 118.9 no
C12 C14 H142 118.7 no
C13 C14 H142 119.7 no
H141 C14 H142 111.8 no
C2 C15 C16 119.04(15) yes
C2 C15 C22 120.37(15) yes
C16 C15 C22 120.56(16) yes
C15 C16 C17 120.86(17) yes
C15 C16 C18 118.43(17) yes
C17 C16 C18 120.71(17) yes
C16 C17 H172 111.0 no
C16 C17 H171 111.8 no
H172 C17 H171 106.0 no
C16 C17 H173 111.6 no
H172 C17 H173 108.1 no
H171 C17 H173 108.2 no
C16 C18 C19 122.24(18) yes
C16 C18 H181 118.5 no
C19 C18 H181 119.3 no
C18 C19 C20 121.2(2) yes
C18 C19 C21 118.24(17) yes
C20 C19 C21 120.6(2) yes
C19 C20 H201 108.4 no
C19 C20 H203 111.5 no
H201 C20 H203 106.2 no
C19 C20 H202 111.8 no
H201 C20 H202 105.9 no
H203 C20 H202 112.6 no
C19 C21 C22 121.60(18) yes
C19 C21 H211 118.5 no
C22 C21 H211 119.9 no
C15 C22 C21 118.86(17) yes
C15 C22 C23 120.61(17) yes
C21 C22 C23 120.53(17) yes
C22 C23 H233 110.5 no
C22 C23 H232 109.1 no
H233 C23 H232 109.5 no
C22 C23 H231 108.9 no
H233 C23 H231 107.1 no
H232 C23 H231 111.8 no

loop_
_geom_bond_atom_site_label_1
_geom_bond_atom_site_label_2
_geom_bond_distance
_geom_bond_publ_flag
O1 C2 1.224(2) yes
C2 C3 1.479(2) yes
C2 C15 1.504(2) yes
C3 C4 1.513(2) yes
C3 C11 1.346(2) yes
C4 C5 1.510(2) yes
C4 H42 0.971 no
C4 H41 0.979 no
C5 C6 1.388(3) yes
C5 C10 1.393(3) yes
C6 C7 1.390(3) yes
C6 H61 0.960 no
C7 C8 1.379(3) yes
C7 H71 0.957 no
C8 C9 1.375(3) yes
C8 H81 0.946 no
C9 C10 1.382(3) yes
C9 H91 0.938 no
C10 H101 0.936 no
C11 C12 1.459(2) yes
C11 H111 0.955 no
C12 C13 1.515(3) yes
C12 C14 1.510(3) yes
C12 H121 0.958 no
C13 C14 1.476(3) yes
C13 H132 0.978 no
C13 H131 0.960 no
C14 H141 0.999 no
C14 H142 0.980 no
C15 C16 1.401(2) yes
C15 C22 1.398(2) yes
C16 C17 1.510(3) yes
C16 C18 1.387(3) yes
C17 H172 0.951 no
C17 H171 0.982 no
C17 H173 0.971 no
C18 C19 1.381(3) yes
C18 H181 0.953 no
C19 C20 1.508(3) yes
C19 C21 1.391(3) yes
C20 H201 0.960 no
C20 H203 0.956 no
C20 H202 0.947 no
C21 C22 1.388(3) yes
C21 H211 0.945 no
C22 C23 1.510(3) yes
C23 H233 0.953 no
C23 H232 0.978 no
C23 H231 0.964 no

loop_
_geom_hbond_atom_site_label_D
_geom_hbond_atom_site_label_H
_geom_hbond_atom_site_label_A
_geom_hbond_site_symmetry_A
_geom_hbond_angle_DHA
_geom_hbond_distance_DH
_geom_hbond_distance_HA
_geom_hbond_distance_DA
_geom_hbond_publ_flag
C9 H91 O1 3_555 147 0.94 2.58 3.403(3) yes
